data_4125973
loop_
_publ_author_name
'Unoh, Yuto'
'Hirano, Koji'
'Miura, Masahiro'

_publ_section_title
;
 Metal-Free Electrophilic Phosphination/Cyclization of Alkynes.
;
_journal_issue 17
_journal_name_full 'Journal of the American Chemical Society'
_journal_page_first 6106
_journal_page_last 6109
_journal_paper_doi 10.1021/jacs.7b02977
_journal_volume 139
_journal_year 2017
_chemical_formula_moiety 'C27 H19 O3 P'
_chemical_formula_sum 'C27 H19 O3 P'
_chemical_formula_weight 422.42
_space_group_crystal_system monoclinic
_space_group_IT_number 14
_space_group_name_Hall '-P 2yn'
_space_group_name_H-M_alt 'P 1 21/n 1'
_symmetry_space_group_name_Hall '-P 2yn'
_symmetry_space_group_name_H-M 'P 1 21/n 1'
_atom_sites_solution_hydrogens geom
_atom_sites_solution_primary direct
_atom_sites_solution_secondary difmap
_cell_angle_alpha 90.0000
_cell_angle_beta 97.135(9)
_cell_angle_gamma 90.0000
_cell_formula_units_Z 4
_cell_length_a 6.033(5)
_cell_length_b 20.610(17)
_cell_length_c 16.555(14)
_cell_measurement_reflns_used 3837
_cell_measurement_temperature 173
_cell_measurement_theta_max 27.50
_cell_measurement_theta_min 3.20
_cell_volume 2043(3)
_computing_cell_refinement 'CrystalClear-SM Expert 2.0 r15'
_computing_data_collection 'CrystalClear-SM Expert 2.0 r15 (Rigaku, 2011)'
_computing_data_reduction 'CrystalClear-SM Expert 2.0 r15'
_computing_molecular_graphics 'CrystalStructure 4.2.1'
_computing_publication_material 'CrystalStructure 4.2.1 (Rigaku, 2016)'
_computing_structure_refinement 'SHELXL Version 2014/7 (Sheldrick, 2008)'
_computing_structure_solution 'SHELXT (Sheldrick, 2014)'
_diffrn_ambient_temperature 173
_diffrn_detector_area_resol_mean 13.653
_diffrn_measured_fraction_theta_full 0.990
_diffrn_measured_fraction_theta_max 0.980
_diffrn_measurement_device_type 'Rigaku XtaLAB mini'
_diffrn_measurement_method \w
_diffrn_radiation_type 'Mo K\a'
_diffrn_radiation_wavelength 0.71075
_diffrn_reflns_av_R_equivalents 0.0462
_diffrn_reflns_Laue_measured_fraction_full 0.990
_diffrn_reflns_Laue_measured_fraction_max 0.980
_diffrn_reflns_limit_h_max 6
_diffrn_reflns_limit_h_min -7
_diffrn_reflns_limit_k_max 18
_diffrn_reflns_limit_k_min -26
_diffrn_reflns_limit_l_max 21
_diffrn_reflns_limit_l_min -16
_diffrn_reflns_number 8863
_diffrn_reflns_point_group_measured_fraction_full 0.990
_diffrn_reflns_point_group_measured_fraction_max 0.980
_diffrn_reflns_theta_full 25.242
_diffrn_reflns_theta_max 27.510
_diffrn_reflns_theta_min 3.172
_diffrn_standards_number 0
_exptl_absorpt_coefficient_mu 0.162
_exptl_absorpt_correction_T_max 0.976
_exptl_absorpt_correction_T_min 0.963
_exptl_absorpt_correction_type numerical
_exptl_absorpt_process_details 'NUMABS (Rigaku, 1999)'
_exptl_crystal_colour colorless
_exptl_crystal_density_diffrn 1.374
_exptl_crystal_density_method 'not measured'
_exptl_crystal_description prism
_exptl_crystal_F_000 880.00
_exptl_crystal_size_max 0.250
_exptl_crystal_size_mid 0.150
_exptl_crystal_size_min 0.150
_refine_diff_density_max 0.60
_refine_diff_density_min -0.48
_refine_ls_extinction_method none
_refine_ls_goodness_of_fit_ref 1.146
_refine_ls_hydrogen_treatment constr
_refine_ls_number_parameters 280
_refine_ls_number_reflns 4596
_refine_ls_number_restraints 0
_refine_ls_R_factor_all 0.1161
_refine_ls_R_factor_gt 0.0842
_refine_ls_shift/su_max 0.012
_refine_ls_structure_factor_coef Fsqd
_refine_ls_weighting_details 'w = 1/[\s^2^(Fo^2^)+(0.0634P)^2^+5.6464P] where P=(Fo^2^+2Fc^2^)/3'
_refine_ls_weighting_scheme calc
_refine_ls_wR_factor_gt 0.2136
_refine_ls_wR_factor_ref 0.2296
_reflns_Friedel_coverage 0.000
_reflns_number_gt 3256
_reflns_number_total 4596
_reflns_threshold_expression F^2^>2.0\s(F^2^)
_cod_data_source_file ja7b02977_si_003.cif
_cod_data_source_block yu172091-major
_cod_depositor_comments 'Adding full bibliography for 4125972--4125973.cif.'
_cod_database_code 4125973

loop_
_space_group_symop_id
_space_group_symop_operation_xyz
1 +X,+Y,+Z
2 1/2-X,1/2+Y,1/2-Z
3 -X,-Y,-Z
4 -1/2+X,-1/2-Y,-1/2+Z

loop_
_atom_site_label
_atom_site_type_symbol
_atom_site_fract_x
_atom_site_fract_y
_atom_site_fract_z
_atom_site_U_iso_or_equiv
_atom_site_adp_type
_atom_site_occupancy
_atom_site_site_symmetry_order
_atom_site_calc_flag
_atom_site_refinement_flags_posn
_atom_site_refinement_flags_adp
P1 P 0.68529(17) 0.40033(5) 0.71480(6) 0.0225(3) Uani 1 1 d . .
O3 O 0.2608(5) 0.35077(14) 0.87727(18) 0.0272(7) Uani 1 1 d . .
O4 O 0.0168(5) 0.40649(16) 0.9377(2) 0.0367(8) Uani 1 1 d . .
O13 O 0.9332(5) 0.39806(15) 0.73326(19) 0.0294(7) Uani 1 1 d . .
C2 C 0.7410(7) 0.5012(2) 0.6109(3) 0.0281(9) Uani 1 1 d . .
H2 H 0.8862 0.4833 0.6112 0.034 Uiso 1 1 calc R U
C5 C 0.4574(7) 0.2791(2) 0.8032(2) 0.0243(9) Uani 1 1 d . .
C6 C 0.5804(7) 0.3367(2) 0.6449(3) 0.0248(9) Uani 1 1 d . .
C7 C 0.4204(7) 0.3469(2) 0.8242(2) 0.0231(8) Uani 1 1 d . .
C8 C 0.5921(7) 0.4732(2) 0.6581(2) 0.0227(8) Uani 1 1 d . .
C9 C 0.5276(7) 0.4006(2) 0.8011(2) 0.0236(8) Uani 1 1 d . .
C10 C 0.1808(7) 0.4094(2) 0.9021(3) 0.0276(9) Uani 1 1 d . .
C11 C 0.4947(7) 0.4621(2) 0.8439(2) 0.0231(9) Uani 1 1 d . .
C12 C 0.3550(8) 0.3332(2) 0.6109(3) 0.0300(10) Uani 1 1 d . .
H12 H 0.2484 0.3623 0.6282 0.036 Uiso 1 1 calc R U
C14 C 0.3134(7) 0.4667(2) 0.8893(3) 0.0250(9) Uani 1 1 d . .
C15 C 0.3762(7) 0.4994(2) 0.6573(3) 0.0283(9) Uani 1 1 d . .
H15 H 0.2724 0.4804 0.6890 0.034 Uiso 1 1 calc R U
C16 C 0.4679(8) 0.5814(2) 0.5626(3) 0.0331(10) Uani 1 1 d . .
H16 H 0.4255 0.6185 0.5302 0.040 Uiso 1 1 calc R U
C17 C 0.7360(8) 0.2937(2) 0.6179(3) 0.0320(10) Uani 1 1 d . .
H17 H 0.8888 0.2960 0.6400 0.038 Uiso 1 1 calc R U
C18 C 0.6794(8) 0.5553(2) 0.5630(3) 0.0336(10) Uani 1 1 d . .
H18 H 0.7821 0.5742 0.5308 0.040 Uiso 1 1 calc R U
C19 C 0.2895(8) 0.2867(2) 0.5517(3) 0.0357(11) Uani 1 1 d . .
H19 H 0.1376 0.2843 0.5285 0.043 Uiso 1 1 calc R U
C20 C 0.3179(8) 0.5535(2) 0.6094(3) 0.0326(10) Uani 1 1 d . .
H20 H 0.1730 0.5717 0.6087 0.039 Uiso 1 1 calc R U
C21 C 0.6729(8) 0.2535(2) 0.8135(3) 0.0323(10) Uani 1 1 d . .
H21 H 0.7966 0.2801 0.8330 0.039 Uiso 1 1 calc R U
C22 C 0.5989(8) 0.5721(2) 0.8831(3) 0.0329(10) Uani 1 1 d . .
H22 H 0.6994 0.6075 0.8827 0.039 Uiso 1 1 calc R U
C23 C 0.6379(8) 0.5154(2) 0.8431(3) 0.0294(10) Uani 1 1 d . .
H23 H 0.7646 0.5125 0.8144 0.035 Uiso 1 1 calc R U
C24 C 0.7052(8) 0.1884(2) 0.7949(3) 0.0397(12) Uani 1 1 d . .
H24 H 0.8514 0.1705 0.8030 0.048 Uiso 1 1 calc R U
C25 C 0.2774(8) 0.2390(2) 0.7744(3) 0.0327(10) Uani 1 1 d . .
H25 H 0.1297 0.2558 0.7686 0.039 Uiso 1 1 calc R U
C26 C 0.2713(8) 0.5251(2) 0.9285(3) 0.0316(10) Uani 1 1 d . .
H26 H 0.1464 0.5283 0.9581 0.038 Uiso 1 1 calc R U
C27 C 0.4096(9) 0.5773(2) 0.9244(3) 0.0359(11) Uani 1 1 d . .
H27 H 0.3776 0.6171 0.9494 0.043 Uiso 1 1 calc R U
C28 C 0.4440(9) 0.2440(2) 0.5264(3) 0.0376(11) Uani 1 1 d . .
H28 H 0.3974 0.2119 0.4867 0.045 Uiso 1 1 calc R U
C29 C 0.6658(9) 0.2479(2) 0.5588(3) 0.0407(12) Uani 1 1 d . .
H29 H 0.7715 0.2190 0.5405 0.049 Uiso 1 1 calc R U
C30 C 0.3139(9) 0.1752(2) 0.7543(4) 0.0440(13) Uani 1 1 d . .
H30 H 0.1920 0.1485 0.7333 0.053 Uiso 1 1 calc R U
C31 C 0.5294(10) 0.1502(3) 0.7651(4) 0.0457(14) Uani 1 1 d . .
H31 H 0.5543 0.1062 0.7516 0.055 Uiso 1 1 calc R U

loop_
_atom_site_aniso_label
_atom_site_aniso_U_11
_atom_site_aniso_U_22
_atom_site_aniso_U_33
_atom_site_aniso_U_23
_atom_site_aniso_U_13
_atom_site_aniso_U_12
P1 0.0232(5) 0.0247(5) 0.0203(5) 0.0000(4) 0.0056(4) 0.0003(4)
O3 0.0309(16) 0.0266(16) 0.0265(16) 0.0015(13) 0.0135(13) 0.0018(13)
O4 0.0387(18) 0.0386(19) 0.0372(19) -0.0015(15) 0.0214(15) 0.0018(15)
O13 0.0258(15) 0.0331(17) 0.0289(16) 0.0006(14) 0.0020(12) 0.0018(13)
C2 0.026(2) 0.034(2) 0.025(2) 0.0028(19) 0.0075(17) -0.0020(18)
C5 0.028(2) 0.026(2) 0.019(2) 0.0014(16) 0.0058(16) 0.0030(17)
C6 0.030(2) 0.025(2) 0.019(2) 0.0035(16) 0.0047(16) -0.0005(17)
C7 0.0216(19) 0.029(2) 0.0187(19) -0.0010(16) 0.0042(15) 0.0020(16)
C8 0.025(2) 0.023(2) 0.020(2) -0.0017(16) 0.0038(16) -0.0028(16)
C9 0.024(2) 0.028(2) 0.0202(19) -0.0026(17) 0.0057(15) 0.0014(17)
C10 0.032(2) 0.032(2) 0.020(2) 0.0036(17) 0.0074(17) 0.0045(18)
C11 0.026(2) 0.024(2) 0.0188(19) -0.0006(16) 0.0027(16) 0.0019(16)
C12 0.033(2) 0.030(2) 0.028(2) -0.0010(18) 0.0073(18) -0.0015(19)
C14 0.030(2) 0.026(2) 0.020(2) 0.0017(16) 0.0057(16) 0.0033(17)
C15 0.032(2) 0.032(2) 0.021(2) 0.0023(18) 0.0043(17) 0.0036(19)
C16 0.042(3) 0.029(2) 0.027(2) 0.0074(19) 0.0004(19) -0.002(2)
C17 0.041(3) 0.027(2) 0.029(2) 0.0012(19) 0.0061(19) 0.0082(19)
C18 0.036(2) 0.034(3) 0.031(2) 0.004(2) 0.0073(19) -0.008(2)
C19 0.039(3) 0.040(3) 0.028(2) -0.002(2) 0.003(2) -0.010(2)
C20 0.035(2) 0.029(2) 0.033(2) -0.0013(19) 0.002(2) 0.0039(19)
C21 0.033(2) 0.032(2) 0.033(2) 0.007(2) 0.0072(19) 0.0064(19)
C22 0.043(3) 0.028(2) 0.028(2) -0.0015(19) 0.006(2) -0.003(2)
C23 0.032(2) 0.031(2) 0.025(2) -0.0018(18) 0.0031(18) -0.0051(18)
C24 0.036(3) 0.034(3) 0.052(3) 0.014(2) 0.019(2) 0.013(2)
C25 0.034(2) 0.028(2) 0.037(3) -0.002(2) 0.008(2) -0.0009(19)
C26 0.037(2) 0.030(2) 0.029(2) -0.0047(19) 0.0095(19) 0.0064(19)
C27 0.054(3) 0.024(2) 0.031(2) -0.0034(19) 0.010(2) 0.006(2)
C28 0.058(3) 0.028(2) 0.027(2) -0.0053(19) 0.008(2) -0.005(2)
C29 0.056(3) 0.031(3) 0.036(3) -0.006(2) 0.010(2) 0.010(2)
C30 0.053(3) 0.030(3) 0.052(3) -0.007(2) 0.017(3) -0.008(2)
C31 0.065(4) 0.024(2) 0.053(3) -0.001(2) 0.028(3) 0.006(2)

loop_
_atom_type_symbol
_atom_type_description
_atom_type_scat_dispersion_real
_atom_type_scat_dispersion_imag
_atom_type_scat_source
C C 0.0033 0.0016
;
International Tables for Crystallography
(Vol. C, Tables 4.2.6.8 and 6.1.1.4)
;
H H 0.0000 0.0000
;
International Tables for Crystallography
(Vol. C, Table 6.1.1.4)
;
O O 0.0106 0.0060
;
International Tables for Crystallography
(Vol. C, Tables 4.2.6.8 and 6.1.1.4)
;
P P 0.1023 0.0942
;
International Tables for Crystallography
(Vol. C, Tables 4.2.6.8 and 6.1.1.4)
;

loop_
_geom_angle_atom_site_label_1
_geom_angle_atom_site_label_2
_geom_angle_atom_site_label_3
_geom_angle
O13 P1 C6 111.76(19)
O13 P1 C9 116.78(19)
C6 P1 C9 109.2(2)
O13 P1 C8 111.67(19)
C6 P1 C8 101.9(2)
C9 P1 C8 104.2(2)
C10 O3 C7 122.3(3)
C8 C2 C18 120.6(4)
C8 C2 H2 119.7
C18 C2 H2 119.7
C21 C5 C25 119.4(4)
C21 C5 C7 120.0(4)
C25 C5 C7 120.6(4)
C17 C6 C12 119.5(4)
C17 C6 P1 117.8(3)
C12 C6 P1 122.4(3)
C9 C7 O3 121.6(4)
C9 C7 C5 128.1(4)
O3 C7 C5 110.1(4)
C2 C8 C15 119.8(4)
C2 C8 P1 116.9(3)
C15 C8 P1 123.2(3)
C7 C9 C11 117.7(4)
C7 C9 P1 122.3(3)
C11 C9 P1 119.7(3)
O4 C10 O3 115.8(4)
O4 C10 C14 127.3(4)
O3 C10 C14 116.6(4)
C23 C11 C14 118.3(4)
C23 C11 C9 123.4(4)
C14 C11 C9 118.4(4)
C19 C12 C6 119.5(4)
C19 C12 H12 120.2
C6 C12 H12 120.2
C11 C14 C26 120.2(4)
C11 C14 C10 120.0(4)
C26 C14 C10 119.5(4)
C20 C15 C8 118.8(4)
C20 C15 H15 120.6
C8 C15 H15 120.6
C18 C16 C20 120.0(4)
C18 C16 H16 120.0
C20 C16 H16 120.0
C29 C17 C6 119.7(5)
C29 C17 H17 120.1
C6 C17 H17 120.1
C16 C18 C2 119.8(4)
C16 C18 H18 120.1
C2 C18 H18 120.1
C28 C19 C12 120.5(5)
C28 C19 H19 119.7
C12 C19 H19 119.7
C16 C20 C15 121.1(4)
C16 C20 H20 119.5
C15 C20 H20 119.5
C5 C21 C24 119.3(5)
C5 C21 H21 120.3
C24 C21 H21 120.3
C23 C22 C27 119.7(4)
C23 C22 H22 120.1
C27 C22 H22 120.1
C22 C23 C11 121.3(4)
C22 C23 H23 119.4
C11 C23 H23 119.3
C31 C24 C21 120.8(5)
C31 C24 H24 119.6
C21 C24 H24 119.6
C30 C25 C5 120.2(5)
C30 C25 H25 119.9
C5 C25 H25 119.9
C27 C26 C14 120.2(4)
C27 C26 H26 119.9
C14 C26 H26 119.9
C26 C27 C22 120.1(4)
C26 C27 H27 119.9
C22 C27 H27 119.9
C29 C28 C19 120.1(5)
C29 C28 H28 120.0
C19 C28 H28 120.0
C28 C29 C17 120.7(5)
C28 C29 H29 119.7
C17 C29 H29 119.7
C25 C30 C31 119.8(5)
C25 C30 H30 120.1
C31 C30 H30 120.1
C24 C31 C30 120.3(5)
C24 C31 H31 119.8
C30 C31 H31 119.8

loop_
_geom_bond_atom_site_label_1
_geom_bond_atom_site_label_2
_geom_bond_distance
P1 O13 1.490(3)
P1 C6 1.811(5)
P1 C9 1.812(4)
P1 C8 1.822(4)
O3 C10 1.383(5)
O3 C7 1.384(5)
O4 C10 1.215(5)
C2 C8 1.389(6)
C2 C18 1.390(6)
C2 H2 0.9500
C5 C21 1.394(6)
C5 C25 1.400(6)
C5 C7 1.464(6)
C6 C17 1.403(6)
C6 C12 1.407(6)
C7 C9 1.360(6)
C8 C15 1.408(6)
C9 C11 1.477(6)
C10 C14 1.456(6)
C11 C23 1.400(6)
C11 C14 1.405(6)
C12 C19 1.392(6)
C12 H12 0.9500
C14 C26 1.406(6)
C15 C20 1.388(6)
C15 H15 0.9500
C16 C18 1.385(7)
C16 C20 1.388(7)
C16 H16 0.9500
C17 C29 1.387(7)
C17 H17 0.9500
C18 H18 0.9500
C19 C28 1.385(7)
C19 H19 0.9500
C20 H20 0.9500
C21 C24 1.396(7)
C21 H21 0.9500
C22 C23 1.377(6)
C22 C27 1.406(7)
C22 H22 0.9500
C23 H23 0.9500
C24 C31 1.363(8)
C24 H24 0.9500
C25 C30 1.381(7)
C25 H25 0.9500
C26 C27 1.368(7)
C26 H26 0.9500
C27 H27 0.9500
C28 C29 1.381(7)
C28 H28 0.9500
C29 H29 0.9500
C30 C31 1.389(8)
C30 H30 0.9500
C31 H31 0.9500

loop_
_geom_torsion_atom_site_label_1
_geom_torsion_atom_site_label_2
_geom_torsion_atom_site_label_3
_geom_torsion_atom_site_label_4
_geom_torsion
O13 P1 C6 C17 0.8(4)
C9 P1 C6 C17 -130.0(3)
C8 P1 C6 C17 120.2(4)
O13 P1 C6 C12 -172.5(3)
C9 P1 C6 C12 56.7(4)
C8 P1 C6 C12 -53.1(4)
C10 O3 C7 C9 8.1(6)
C10 O3 C7 C5 -174.9(4)
C21 C5 C7 C9 50.2(6)
C25 C5 C7 C9 -131.1(5)
C21 C5 C7 O3 -126.6(4)
C25 C5 C7 O3 52.1(5)
C18 C2 C8 C15 0.4(7)
C18 C2 C8 P1 177.2(4)
O13 P1 C8 C2 26.4(4)
C6 P1 C8 C2 -93.1(4)
C9 P1 C8 C2 153.3(3)
O13 P1 C8 C15 -156.9(4)
C6 P1 C8 C15 83.6(4)
C9 P1 C8 C15 -30.0(4)
O3 C7 C9 C11 9.2(6)
C5 C7 C9 C11 -167.2(4)
O3 C7 C9 P1 -165.0(3)
C5 C7 C9 P1 18.5(6)
O13 P1 C9 C7 -103.5(4)
C6 P1 C9 C7 24.5(4)
C8 P1 C9 C7 132.8(4)
O13 P1 C9 C11 82.3(4)
C6 P1 C9 C11 -149.6(3)
C8 P1 C9 C11 -41.3(4)
C7 O3 C10 O4 168.4(4)
C7 O3 C10 C14 -16.9(6)
C7 C9 C11 C23 161.6(4)
P1 C9 C11 C23 -24.0(6)
C7 C9 C11 C14 -16.9(6)
P1 C9 C11 C14 157.5(3)
C17 C6 C12 C19 0.7(6)
P1 C6 C12 C19 173.9(3)
C23 C11 C14 C26 3.8(6)
C9 C11 C14 C26 -177.7(4)
C23 C11 C14 C10 -170.6(4)
C9 C11 C14 C10 7.9(6)
O4 C10 C14 C11 -177.7(4)
O3 C10 C14 C11 8.4(6)
O4 C10 C14 C26 7.9(7)
O3 C10 C14 C26 -166.0(4)
C2 C8 C15 C20 -0.6(6)
P1 C8 C15 C20 -177.2(3)
C12 C6 C17 C29 -0.7(7)
P1 C6 C17 C29 -174.2(4)
C20 C16 C18 C2 -0.3(7)
C8 C2 C18 C16 0.1(7)
C6 C12 C19 C28 0.2(7)
C18 C16 C20 C15 0.1(7)
C8 C15 C20 C16 0.3(7)
C25 C5 C21 C24 0.0(7)
C7 C5 C21 C24 178.7(4)
C27 C22 C23 C11 -1.2(7)
C14 C11 C23 C22 -2.4(6)
C9 C11 C23 C22 179.2(4)
C5 C21 C24 C31 1.5(7)
C21 C5 C25 C30 -1.7(7)
C7 C5 C25 C30 179.7(4)
C11 C14 C26 C27 -1.5(7)
C10 C14 C26 C27 172.9(4)
C14 C26 C27 C22 -2.2(7)
C23 C22 C27 C26 3.5(7)
C12 C19 C28 C29 -1.1(7)
C19 C28 C29 C17 1.2(8)
C6 C17 C29 C28 -0.2(7)
C5 C25 C30 C31 1.9(8)
C21 C24 C31 C30 -1.3(8)
C25 C30 C31 C24 -0.4(9)
